data_4020710
loop_
_publ_author_name
'Aneta Bogdanova'
'Marc W. Perkovic'
'Vladimir V. Popik'

_publ_section_title
;
 Structure and Photochemistry of
 18-Diazo-1,4,7,10,13,16-hexaoxacyclononadeca-17,19-dione
 and Its Sodium and Potassium Complexes.
 Control of the Ground-State Conformation of 2-Diazo-1,3-dicarbonyl
 Fragment via Host-Guest Complexation
;
_journal_name_full 'Journal of Organic Chemistry'
_journal_page_first 9867
_journal_page_last 9873
_journal_paper_doi 10.1021/jo051594x
_journal_volume 70
_journal_year 2005
_chemical_formula_moiety 'C14 H23 F6 K N3 O8 P '
_chemical_formula_sum 'C14 H23 F6 K N3 O8 P'
_chemical_formula_weight 545.415
_space_group_IT_number 14
_symmetry_cell_setting monoclinic
_symmetry_space_group_name_Hall '-P 2ybc'
_symmetry_space_group_name_H-M 'P 1 21/c 1'
_cell_angle_alpha 90.00
_cell_angle_beta 98.036(10)
_cell_angle_gamma 90.00
_cell_formula_units_Z 4
_cell_length_a 11.3291(12)
_cell_length_b 21.530(3)
_cell_length_c 10.342(2)
_cell_measurement_temperature 298
_cell_volume 2497.9(6)
_exptl_crystal_density_diffrn 1.450
_cod_depositor_comments
;
The following automatic conversions were performed:
'_symmetry_cell_setting' value 'Monoclinic' changed to 'monoclinic'
according to '/home/saulius/struct/CIF-dictionaries/cif_core.dic'
dictionary named 'cif_core.dic' version 2.4.1 from 2010-06-29.

Automatic conversion script
Id: cif_fix_enum 1527 2010-12-29 10:47:43Z saulius 
;
_cod_original_sg_symbol_H-M 'P 21/c'
_cod_original_formula_sum 'C14 H23 F6 K N3 O8 P '
_cod_database_code 4020710

loop_
_symmetry_equiv_pos_as_xyz
+X,+Y,+Z
-X,-Y,-Z
'-X,+Y+ 1/2,-Z+ 1/2'
'+X,-Y+ 1/2,+Z+ 1/2'

loop_
_atom_site_label
_atom_site_type_symbol
_atom_site_fract_x
_atom_site_fract_y
_atom_site_fract_z
_atom_site_U_iso_or_equiv
_atom_site_adp_type
_atom_site_occupancy
_atom_site_symmetry_multiplicity
_atom_site_calc_flag
_atom_site_refinement_flags
_atom_site_disorder_assembly
_atom_site_disorder_group
C1 C 0.9831(3) 0.20602(14) 0.2643(3) 0.0483(7) Uani 1 1 d . . .
C2 C 0.8832(3) 0.24749(13) 0.2736(3) 0.0457(6) Uani 1 1 d . . .
C3 C 0.7408(3) 0.28616(14) 0.4001(3) 0.0586(8) Uani 1 1 d . . .
C4 C 0.6208(3) 0.26194(16) 0.3423(4) 0.0664(9) Uani 1 1 d . . .
C5 C 0.4801(3) 0.1829(2) 0.3734(4) 0.0776(11) Uani 1 1 d . . .
C6 C 0.4352(3) 0.1490(2) 0.4833(5) 0.0798(12) Uani 1 1 d . . .
C7 C 0.4937(4) 0.0769(2) 0.6500(4) 0.0809(12) Uani 1 1 d . . .
C8 C 0.5858(4) 0.02872(19) 0.6935(5) 0.0819(12) Uani 1 1 d . . .
C9 C 0.7909(4) 0.01506(18) 0.7674(4) 0.0750(11) Uani 1 1 d . . .
C10 C 0.9074(4) 0.04663(19) 0.7817(4) 0.0741(11) Uani 1 1 d . . .
C11 C 1.0460(3) 0.0944(2) 0.6670(4) 0.0732(10) Uani 1 1 d . . .
C12 C 1.0858(3) 0.0998(2) 0.5380(4) 0.0760(11) Uani 1 1 d . . .
C13 C 1.0517(3) 0.15889(14) 0.3453(3) 0.0493(7) Uani 1 1 d . . .
C14 C 0.3431(8) 0.1342(4) 0.0191(8) 0.171(3) Uani 1 1 d . . .
C15 C 0.3003(5) 0.1661(3) -0.1017(7) 0.1107(18) Uani 1 1 d . . .
F1 F 0.7442(4) -0.00394(13) 0.1248(3) 0.1514(16) Uani 1 1 d . . .
F2 F 0.6525(4) 0.08015(19) 0.0362(3) 0.1606(17) Uani 1 1 d . . .
F3 F 0.7268(3) 0.13587(11) 0.2109(3) 0.1012(8) Uani 1 1 d . . .
F4 F 0.8258(4) 0.05478(19) 0.2914(3) 0.170(2) Uani 1 1 d . . .
F5 F 0.8387(4) 0.0827(2) 0.0912(5) 0.1736(18) Uani 1 1 d . . .
F6 F 0.6300(5) 0.0540(2) 0.2428(6) 0.219(3) Uani 1 1 d . . .
K1 K 0.75971(5) 0.12733(3) 0.50457(6) 0.0472(2) Uani 1 1 d . . .
N1 N 1.0256(3) 0.21256(16) 0.1509(3) 0.0727(9) Uani 1 1 d . . .
N2 N 1.0624(4) 0.2171(3) 0.0579(4) 0.1240(19) Uani 1 1 d . . .
N3 N 0.2649(5) 0.1906(3) -0.1958(7) 0.141(2) Uani 1 1 d . . .
O1 O 0.83582(18) 0.24180(9) 0.38424(18) 0.0466(5) Uani 1 1 d . . .
O2 O 0.58678(19) 0.21519(11) 0.4268(2) 0.0625(6) Uani 1 1 d . . .
O3 O 0.5206(2) 0.10416(12) 0.5324(3) 0.0694(7) Uani 1 1 d . . .
O4 O 0.7006(2) 0.05720(10) 0.7140(2) 0.0624(6) Uani 1 1 d . . .
O5 O 0.9361(2) 0.06233(11) 0.6552(2) 0.0642(6) Uani 1 1 d . . .
O6 O 1.01156(17) 0.14675(10) 0.4580(2) 0.0530(5) Uani 1 1 d . . .
O8 O 0.8479(2) 0.28417(11) 0.1872(2) 0.0619(6) Uani 1 1 d . . .
O10 O 1.1373(2) 0.13404(12) 0.3100(3) 0.0705(7) Uani 1 1 d . . .
P1 P 0.73240(9) 0.06502(4) 0.16575(9) 0.0619(3) Uani 1 1 d . . .
H3A H 0.7569 0.3246 0.3587 0.070 Uiso 1 1 d R . .
H3B H 0.7398 0.2932 0.4917 0.070 Uiso 1 1 d R . .
H4A H 0.5638 0.2952 0.3321 0.080 Uiso 1 1 d R . .
H4B H 0.6278 0.2444 0.2585 0.080 Uiso 1 1 d R . .
H5A H 0.4969 0.1535 0.3086 0.093 Uiso 1 1 d R . .
H5B H 0.4204 0.2116 0.3352 0.093 Uiso 1 1 d R . .
H6A H 0.4223 0.1782 0.5501 0.096 Uiso 1 1 d R . .
H6B H 0.3616 0.1284 0.4518 0.096 Uiso 1 1 d R . .
H7A H 0.4161 0.0581 0.6360 0.097 Uiso 1 1 d R . .
H7B H 0.4960 0.1080 0.7169 0.097 Uiso 1 1 d R . .
H8A H 0.5693 0.0097 0.7729 0.098 Uiso 1 1 d R . .
H8B H 0.5838 -0.0023 0.6264 0.098 Uiso 1 1 d R . .
H9A H 0.7923 -0.0199 0.7100 0.090 Uiso 1 1 d R . .
H9B H 0.7745 0.0010 0.8512 0.090 Uiso 1 1 d R . .
H10A H 0.9039 0.0837 0.8327 0.089 Uiso 1 1 d R . .
H10B H 0.9673 0.0193 0.8250 0.089 Uiso 1 1 d R . .
H11A H 1.1050 0.0730 0.7265 0.088 Uiso 1 1 d R . .
H11B H 1.0354 0.1356 0.6987 0.088 Uiso 1 1 d R . .
H12A H 1.1685 0.1112 0.5477 0.091 Uiso 1 1 d R . .
H12B H 1.0752 0.0600 0.4960 0.091 Uiso 1 1 d R . .
H14A H 0.4123 0.1101 0.0077 0.206 Uiso 1 1 d R . .
H14B H 0.2819 0.1071 0.0418 0.206 Uiso 1 1 d R . .
H14C H 0.3636 0.1639 0.0877 0.206 Uiso 1 1 d R . .

loop_
_atom_site_aniso_label
_atom_site_aniso_U_11
_atom_site_aniso_U_22
_atom_site_aniso_U_33
_atom_site_aniso_U_23
_atom_site_aniso_U_13
_atom_site_aniso_U_12
C1 0.0467(15) 0.0592(17) 0.0403(14) 0.0033(12) 0.0104(12) 0.0035(13)
C2 0.0502(16) 0.0446(15) 0.0434(15) -0.0006(12) 0.0107(12) -0.0009(12)
C3 0.076(2) 0.0425(16) 0.0636(19) 0.0035(14) 0.0318(17) 0.0117(15)
C4 0.062(2) 0.062(2) 0.079(2) 0.0185(17) 0.0201(17) 0.0244(16)
C5 0.0455(18) 0.087(3) 0.096(3) 0.003(2) -0.0062(18) 0.0107(18)
C6 0.0422(18) 0.082(3) 0.116(3) -0.004(2) 0.0169(19) -0.0045(17)
C7 0.067(2) 0.083(3) 0.099(3) -0.008(2) 0.034(2) -0.029(2)
C8 0.091(3) 0.061(2) 0.097(3) 0.005(2) 0.028(2) -0.027(2)
C9 0.101(3) 0.058(2) 0.073(2) 0.0189(18) 0.034(2) 0.011(2)
C10 0.091(3) 0.072(2) 0.061(2) 0.0229(18) 0.0168(19) 0.022(2)
C11 0.057(2) 0.085(3) 0.074(2) 0.028(2) -0.0013(17) 0.0123(18)
C12 0.0500(18) 0.094(3) 0.085(3) 0.039(2) 0.0132(17) 0.0215(18)
C13 0.0429(15) 0.0559(17) 0.0492(16) 0.0041(13) 0.0070(12) 0.0004(13)
C14 0.192(8) 0.169(8) 0.139(6) -0.011(5) -0.025(6) 0.006(6)
C15 0.079(3) 0.126(5) 0.122(5) -0.024(4) -0.001(3) -0.026(3)
F1 0.251(5) 0.0626(16) 0.125(3) -0.0248(16) -0.028(3) 0.030(2)
F2 0.201(4) 0.140(3) 0.115(3) -0.021(2) -0.066(3) 0.042(3)
F3 0.130(2) 0.0614(14) 0.117(2) -0.0195(13) 0.0327(17) -0.0088(13)
F4 0.240(5) 0.150(3) 0.096(2) -0.036(2) -0.069(3) 0.081(3)
F5 0.160(3) 0.203(4) 0.180(4) -0.044(3) 0.102(3) -0.008(3)
F6 0.242(5) 0.137(3) 0.321(7) -0.023(4) 0.197(5) -0.084(3)
K1 0.0451(4) 0.0479(4) 0.0485(4) 0.0026(3) 0.0067(3) -0.0007(3)
N1 0.0730(19) 0.096(2) 0.0533(16) 0.0202(15) 0.0232(15) 0.0351(17)
N2 0.124(3) 0.180(5) 0.080(2) 0.053(3) 0.056(3) 0.086(3)
N3 0.127(4) 0.146(5) 0.143(5) -0.004(4) -0.006(4) -0.039(4)
O1 0.0539(11) 0.0442(10) 0.0440(10) 0.0030(8) 0.0148(9) 0.0060(9)
O2 0.0507(12) 0.0653(14) 0.0720(15) 0.0110(11) 0.0103(11) 0.0025(10)
O3 0.0553(14) 0.0688(15) 0.0874(17) -0.0012(13) 0.0217(12) -0.0083(11)
O4 0.0701(15) 0.0505(12) 0.0696(15) 0.0025(10) 0.0208(12) -0.0067(11)
O5 0.0609(14) 0.0693(15) 0.0631(14) 0.0198(11) 0.0113(11) 0.0065(11)
O6 0.0432(11) 0.0643(13) 0.0517(12) 0.0159(10) 0.0070(9) 0.0058(9)
O8 0.0731(15) 0.0614(13) 0.0544(13) 0.0179(11) 0.0202(11) 0.0199(11)
O10 0.0584(14) 0.0795(17) 0.0790(16) 0.0182(13) 0.0281(12) 0.0239(12)
P1 0.0769(6) 0.0533(5) 0.0548(5) -0.0065(4) 0.0062(4) -0.0008(4)

loop_
_geom_bond_atom_site_label_1
_geom_bond_atom_site_label_2
_geom_bond_distance
_geom_bond_site_symmetry_2
_geom_bond_publ_flag
C1 N1 1.336(4) . ?
C1 C2 1.455(4) . ?
C1 C13 1.467(4) . ?
C2 O8 1.218(4) . ?
C2 O1 1.335(3) . ?
C3 O1 1.465(4) . ?
C3 C4 1.501(5) . ?
C4 O2 1.421(4) . ?
C5 O2 1.436(4) . ?
C5 C6 1.498(6) . ?
C5 K1 3.478(4) . ?
C6 O3 1.411(5) . ?
C7 O3 1.421(5) . ?
C7 C8 1.495(6) . ?
C8 O4 1.426(5) . ?
C9 O4 1.420(4) . ?
C9 C10 1.473(6) . ?
C10 O5 1.432(4) . ?
C11 O5 1.414(4) . ?
C11 C12 1.472(5) . ?
C11 K1 3.510(4) . ?
C12 O6 1.489(4) . ?
C13 O10 1.208(4) . ?
C13 O6 1.334(3) . ?
C14 C15 1.449(10) . ?
C15 N3 1.130(8) . ?
F1 P1 1.555(3) . ?
F2 P1 1.543(3) . ?
F3 P1 1.599(2) . ?
F3 K1 3.013(3) . ?
F4 P1 1.572(3) . ?
F4 K1 2.885(4) . ?
F5 P1 1.565(4) . ?
F6 P1 1.515(4) . ?
F6 K1 3.297(7) . ?
K1 O5 2.740(2) . ?
K1 O2 2.761(2) . ?
K1 O8 2.769(2) 4_566 ?
K1 O4 2.798(2) . ?
K1 O3 2.808(2) . ?
K1 O1 2.944(2) . ?
K1 O6 2.989(2) . ?
N1 N2 1.105(4) . ?
O8 K1 2.769(2) 4_565 ?
C3 H3A 0.9600 . ?
C3 H3B 0.9600 . ?
C4 H4A 0.9600 . ?
C4 H4B 0.9599 . ?
C5 H5A 0.9599 . ?
C5 H5B 0.9601 . ?
C6 H6A 0.9600 . ?
C6 H6B 0.9600 . ?
C7 H7A 0.9599 . ?
C7 H7B 0.9600 . ?
C8 H8A 0.9600 . ?
C8 H8B 0.9599 . ?
C9 H9A 0.9600 . ?
C9 H9B 0.9600 . ?
C10 H10A 0.9600 . ?
C10 H10B 0.9600 . ?
C11 H11A 0.9599 . ?
C11 H11B 0.9600 . ?
C12 H12A 0.9600 . ?
C12 H12B 0.9600 . ?
C14 H14A 0.9601 . ?
C14 H14B 0.9601 . ?
C14 H14C 0.9599 . ?
